data_4116298
loop_
_publ_author_name
'Xinjian Lei'
'Maoyu Shang'
'Thomas P. Fehlner'

_publ_section_title
;
 Chemistry of Dimetallaboranes Derived from the Reaction of [Cp*MCl2]2
 with Monoboranes (M = Ru, Rh; Cp* = \h5-C5Me5)
;
_journal_name_full 'Journal of the American Chemical Society'
_journal_page_first 1275
_journal_page_last 1287
_journal_paper_doi 10.1021/ja982954j
_journal_volume 121
_journal_year 1999
_chemical_formula_sum 'C20 H40 B4 Ru2'
_chemical_formula_weight 525.90
_chemical_name_systematic
;

{(C5Me5)Ru}2B4H10

;
_space_group_IT_number 88
_symmetry_cell_setting tetragonal
_symmetry_space_group_name_Hall '-I 4ad'
_symmetry_space_group_name_H-M 'I 41/a :2'
_atom_sites_solution_hydrogens difmap
_atom_sites_solution_primary direct
_atom_sites_solution_secondary difmap
_audit_creation_method SHELXL
_cell_angle_alpha 90.00
_cell_angle_beta 90.00
_cell_angle_gamma 90.00
_cell_formula_units_Z 16
_cell_length_a 34.003(3)
_cell_length_b 34.003(3)
_cell_length_c 8.3206(11)
_cell_measurement_reflns_used 25
_cell_measurement_temperature 293(2)
_cell_measurement_theta_max 16
_cell_measurement_theta_min 15
_cell_volume 9620.3(17)
_computing_cell_refinement CAD4-ARGUS
_computing_data_collection CAD4-ARGUS
_computing_data_reduction
;

CHI90s (Boyle, 1996), XCAD4 (Harms, 1996), SHELXTL-V5 (Siemens, 1994)

;
_computing_molecular_graphics
;

'ORTEP-III (Farrugia, Burnett, Johnson, 1996)'

;
_computing_publication_material 'SHELXTL-V5 (Siemens, 1994)'
_computing_structure_refinement 'SHELXL-93 (Sheldrick, 1993)'
_computing_structure_solution 'SHELXS-86 (Sheldrick, 1990)'
_diffrn_ambient_temperature 293(2)
_diffrn_measurement_device 'Enraf-Nonius CAD4'
_diffrn_measurement_method \w/2\q
_diffrn_radiation_monochromator graphite
_diffrn_radiation_source 'fine-focus sealed tube'
_diffrn_radiation_type MoK\a
_diffrn_radiation_wavelength 0.71073
_diffrn_reflns_av_R_equivalents 0.0134
_diffrn_reflns_av_sigmaI/netI 0.0208
_diffrn_reflns_limit_h_max 40
_diffrn_reflns_limit_h_min 0
_diffrn_reflns_limit_k_max 40
_diffrn_reflns_limit_k_min 0
_diffrn_reflns_limit_l_max 9
_diffrn_reflns_limit_l_min 0
_diffrn_reflns_number 4372
_diffrn_reflns_theta_max 24.97
_diffrn_reflns_theta_min 2.40
_diffrn_standards_decay_% 0
_diffrn_standards_interval_count 200
_diffrn_standards_interval_time 120
_diffrn_standards_number 3
_exptl_absorpt_coefficient_mu 1.258
_exptl_absorpt_correction_T_max 1.0000
_exptl_absorpt_correction_T_min 0.8977
_exptl_absorpt_correction_type empirical
_exptl_crystal_colour orange
_exptl_crystal_density_diffrn 1.452
_exptl_crystal_description column-like
_exptl_crystal_F_000 4288
_exptl_crystal_size_max 0.40
_exptl_crystal_size_mid 0.23
_exptl_crystal_size_min 0.20
_refine_diff_density_max 0.353
_refine_diff_density_min -0.526
_refine_diff_density_rms 0.080
_refine_ls_extinction_method none
_refine_ls_goodness_of_fit_all 1.067
_refine_ls_goodness_of_fit_obs 1.006
_refine_ls_hydrogen_treatment mixed
_refine_ls_matrix_type full
_refine_ls_number_parameters 270
_refine_ls_number_reflns 4195
_refine_ls_number_restraints 16
_refine_ls_restrained_S_all 1.249
_refine_ls_restrained_S_obs 1.013
_refine_ls_R_factor_all 0.0364
_refine_ls_R_factor_obs 0.0278
_refine_ls_shift/esd_max 2.017
_refine_ls_shift/esd_mean 0.009
_refine_ls_structure_factor_coef Fsqd
_refine_ls_weighting_details 'w=1/[\s^2^(Fo^2^)+(0.0278P)^2^+30.6097P] where P=(Fo^2^+2Fc^2^)/3'
_refine_ls_weighting_scheme calc
_refine_ls_wR_factor_all 0.0879
_refine_ls_wR_factor_obs 0.0658
_reflns_number_observed 3643
_reflns_number_total 4211
_reflns_observed_criterion >2sigma(I)
_cod_data_source_file ja982954j_2.cif
_cod_data_source_block fe9806,compound2
_cod_depositor_comments
;
The following automatic conversions were performed:

'_refine_ls_weighting_scheme' value 'calc
w=1/[\s^2^(Fo^2^)+(0.0278P)^2^+30.6097P] where P=(Fo^2^+2Fc^2^)/3'
was changed to 'calc'. New tag '_refine_ls_weighting_details' was
created. The value of the new tag was set to
'w=1/[\s^2^(Fo^2^)+(0.0278P)^2^+30.6097P] where P=(Fo^2^+2Fc^2^)/3'.

Automatic conversion script
Id: cif_fix_values 3143 2015-03-26 13:38:13Z robertas 
;
_cod_original_cell_volume 9620.6(16)
_cod_original_sg_symbol_H-M 'I 41/a'
_cod_database_code 4116298

loop_
_symmetry_equiv_pos_as_xyz
'x, y, z'
'-x+1/2, -y, z+1/2'
'-y+3/4, x+1/4, z+1/4'
'y+3/4, -x+3/4, z+3/4'
'x+1/2, y+1/2, z+1/2'
'-x+1, -y+1/2, z+1'
'-y+5/4, x+3/4, z+3/4'
'y+5/4, -x+5/4, z+5/4'
'-x, -y, -z'
'x-1/2, y, -z-1/2'
'y-3/4, -x-1/4, -z-1/4'
'-y-3/4, x-3/4, -z-3/4'
'-x+1/2, -y+1/2, -z+1/2'
'x, y+1/2, -z'
'y-1/4, -x+1/4, -z+1/4'
'-y-1/4, x-1/4, -z-1/4'

loop_
_atom_site_aniso_label
_atom_site_aniso_U_11
_atom_site_aniso_U_22
_atom_site_aniso_U_33
_atom_site_aniso_U_23
_atom_site_aniso_U_13
_atom_site_aniso_U_12
Ru1 0.0362(2) 0.0335(2) 0.0431(2) 0.00577(12) -0.00443(12) 0.00091(11)
Ru2 0.0367(2) 0.0402(2) 0.0459(2) 0.00266(13) -0.00792(13) -0.00046(12)
B1 0.061(3) 0.072(3) 0.043(3) 0.011(2) -0.010(2) -0.022(3)
B2 0.069(4) 0.080(4) 0.082(4) 0.040(3) -0.037(3) -0.030(3)
B3 0.040(3) 0.047(3) 0.150(6) 0.020(3) -0.013(3) 0.006(2)
B4 0.048(3) 0.041(2) 0.092(4) -0.010(3) 0.004(3) 0.006(2)
C1 0.057(2) 0.033(2) 0.072(3) 0.004(2) 0.024(2) 0.000(2)
C2 0.108(4) 0.059(3) 0.040(2) 0.000(2) 0.001(3) -0.048(3)
C3 0.047(2) 0.063(3) 0.099(4) 0.035(3) -0.017(3) -0.015(2)
C4 0.054(2) 0.046(2) 0.075(3) -0.001(2) 0.024(2) -0.002(2)
C5 0.057(2) 0.048(2) 0.044(2) 0.012(2) -0.001(2) -0.007(2)
C6 0.092(4) 0.048(3) 0.254(10) 0.012(4) 0.077(5) 0.023(3)
C7 0.327(13) 0.147(7) 0.045(3) -0.029(4) 0.023(5) -0.153(8)
C8 0.068(4) 0.148(6) 0.274(11) 0.129(7) -0.087(5) -0.054(4)
C9 0.147(6) 0.087(4) 0.185(8) -0.028(5) 0.120(6) -0.005(4)
C10 0.134(6) 0.139(6) 0.069(4) 0.053(4) -0.042(4) -0.066(5)
C11 0.042(2) 0.055(2) 0.065(3) -0.003(2) -0.013(2) 0.006(2)
C12 0.039(2) 0.082(3) 0.055(3) -0.004(2) -0.005(2) 0.002(2)
C13 0.036(2) 0.055(2) 0.065(3) 0.006(2) -0.011(2) -0.003(2)
C14 0.038(2) 0.073(3) 0.060(3) -0.018(2) -0.009(2) -0.004(2)
C15 0.042(2) 0.077(3) 0.048(2) 0.009(2) -0.013(2) 0.002(2)
C16 0.073(3) 0.060(3) 0.143(6) -0.007(3) -0.022(4) 0.028(3)
C17 0.069(3) 0.147(6) 0.060(3) -0.012(3) 0.008(3) 0.005(3)
C18 0.054(3) 0.071(3) 0.131(5) 0.023(3) -0.025(3) -0.020(2)
C19 0.067(3) 0.128(5) 0.094(4) -0.061(4) -0.013(3) 0.005(3)
C20 0.073(3) 0.144(6) 0.069(3) 0.044(4) -0.021(3) -0.010(3)

loop_
_atom_site_label
_atom_site_type_symbol
_atom_site_fract_x
_atom_site_fract_y
_atom_site_fract_z
_atom_site_U_iso_or_equiv
_atom_site_thermal_displace_type
_atom_site_occupancy
_atom_site_calc_flag
_atom_site_refinement_flags
Ru1 Ru 0.862552(8) 0.670129(8) 0.04651(4) 0.03760(9) Uani 1 d D
Ru2 Ru 0.788201(8) 0.631361(8) 0.03543(4) 0.04094(10) Uani 1 d D
H1 H 0.8143(7) 0.6724(9) -0.0195(44) 0.049 Uiso 1 d D
B1 B 0.8253(2) 0.6551(2) 0.2486(6) 0.0589(13) Uani 1 d D
B2 B 0.8766(2) 0.6391(2) 0.2601(8) 0.077(2) Uani 1 d D
B3 B 0.8905(2) 0.6149(2) 0.0786(10) 0.079(2) Uani 1 d D
B4 B 0.84963(15) 0.61334(14) -0.0599(8) 0.0604(14) Uani 1 d D
H2 H 0.8165(11) 0.6237(11) 0.2140(42) 0.072 Uiso 1 d D
H3 H 0.8447(9) 0.6320(12) 0.3662(45) 0.072 Uiso 1 d D
H4 H 0.8642(10) 0.6157(14) 0.2276(46) 0.072 Uiso 1 d D
H5 H 0.8734(10) 0.5829(10) 0.0080(45) 0.072 Uiso 1 d D
H6 H 0.8224(10) 0.5951(10) -0.0050(52) 0.072 Uiso 1 d D
H7 H 0.8140(14) 0.6756(13) 0.3387(55) 0.091 Uiso 1 d D
H8 H 0.8999(12) 0.6469(14) 0.3463(54) 0.091 Uiso 1 d D
H9 H 0.9213(11) 0.6098(14) 0.0506(61) 0.091 Uiso 1 d D
H10 H 0.8562(15) 0.6044(14) -0.1831(46) 0.091 Uiso 1 d D
C1 C 0.85922(12) 0.73492(11) 0.0011(6) 0.0541(11) Uani 1 d .
C2 C 0.8887(2) 0.72822(14) 0.1136(5) 0.0691(14) Uani 1 d .
C3 C 0.91789(13) 0.70463(14) 0.0371(7) 0.0697(14) Uani 1 d .
C4 C 0.90602(13) 0.69854(12) -0.1219(6) 0.0583(11) Uani 1 d .
C5 C 0.87019(12) 0.71654(11) -0.1441(5) 0.0495(9) Uani 1 d .
C6 C 0.8244(2) 0.76165(15) 0.0226(11) 0.131(3) Uani 1 d .
H6A H 0.8055(2) 0.75660(15) -0.0606(11) 0.197 Uiso 1 calc R
H6B H 0.8328(2) 0.78854(15) 0.0166(11) 0.197 Uiso 1 calc R
H6C H 0.8126(2) 0.75686(15) 0.1256(11) 0.197 Uiso 1 calc R
C7 C 0.8911(3) 0.7450(2) 0.2799(7) 0.173(5) Uani 1 d .
H7A H 0.9009(3) 0.7715(2) 0.2745(7) 0.259 Uiso 1 calc R
H7B H 0.9086(3) 0.7293(2) 0.3439(7) 0.259 Uiso 1 calc R
H7C H 0.8655(3) 0.7451(2) 0.3277(7) 0.259 Uiso 1 calc R
C8 C 0.9573(2) 0.6938(2) 0.1083(12) 0.163(4) Uani 1 d .
H8A H 0.9555(2) 0.6940(2) 0.2234(12) 0.245 Uiso 1 calc R
H8B H 0.9767(2) 0.7126(2) 0.0744(12) 0.245 Uiso 1 calc R
H8C H 0.9648(2) 0.6681(2) 0.0722(12) 0.245 Uiso 1 calc R
C9 C 0.9294(2) 0.6779(2) -0.2510(10) 0.140(3) Uani 1 d .
H9A H 0.9481(2) 0.6604(2) -0.2019(10) 0.210 Uiso 1 calc R
H9B H 0.9432(2) 0.6970(2) -0.3146(10) 0.210 Uiso 1 calc R
H9C H 0.9120(2) 0.6631(2) -0.3186(10) 0.210 Uiso 1 calc R
C10 C 0.8488(2) 0.7201(2) -0.3022(7) 0.114(3) Uani 1 d .
H10A H 0.8631(2) 0.7374(2) -0.3721(7) 0.171 Uiso 1 calc R
H10B H 0.8229(2) 0.7306(2) -0.2839(7) 0.171 Uiso 1 calc R
H10C H 0.8466(2) 0.6947(2) -0.3512(7) 0.171 Uiso 1 calc R
C11 C 0.73478(11) 0.66630(13) -0.0031(6) 0.0536(10) Uani 1 d .
C12 C 0.72625(12) 0.63557(14) 0.1039(5) 0.059(2) Uani 1.000(15) d .
C13 C 0.73293(11) 0.59903(12) 0.0260(5) 0.0521(10) Uani 1 d .
C14 C 0.74546(11) 0.60759(14) -0.1346(6) 0.0570(11) Uani 1 d .
C15 C 0.74650(11) 0.64887(14) -0.1527(5) 0.0557(11) Uani 1 d .
C16 C 0.7274(2) 0.70959(14) 0.0280(8) 0.092(2) Uani 1 d .
H16A H 0.6996(2) 0.71438(14) 0.0312(8) 0.138 Uiso 1 calc R
H16B H 0.7390(2) 0.72490(14) -0.0566(8) 0.138 Uiso 1 calc R
H16C H 0.7389(2) 0.71690(14) 0.1290(8) 0.138 Uiso 1 calc R
C17 C 0.7104(2) 0.6399(2) 0.2725(6) 0.092(2) Uani 1 d .
H17A H 0.7146(2) 0.6159(2) 0.3307(6) 0.138 Uiso 1 calc R
H17B H 0.6828(2) 0.6456(2) 0.2681(6) 0.138 Uiso 1 calc R
H17C H 0.7239(2) 0.6610(2) 0.3258(6) 0.138 Uiso 1 calc R
C18 C 0.72338(14) 0.55891(14) 0.0903(8) 0.085(2) Uani 1 d .
H18A H 0.74048(14) 0.53984(14) 0.0417(8) 0.128 Uiso 1 calc R
H18B H 0.69655(14) 0.55257(14) 0.0654(8) 0.128 Uiso 1 calc R
H18C H 0.72700(14) 0.55866(14) 0.2047(8) 0.128 Uiso 1 calc R
C19 C 0.7537(2) 0.5786(2) -0.2662(7) 0.097(2) Uani 1 d .
H19A H 0.7303(2) 0.5744(2) -0.3280(7) 0.145 Uiso 1 calc R
H19B H 0.7621(2) 0.5542(2) -0.2201(7) 0.145 Uiso 1 calc R
H19C H 0.7741(2) 0.5887(2) -0.3347(7) 0.145 Uiso 1 calc R
C20 C 0.7531(2) 0.6707(2) -0.3076(7) 0.096(2) Uani 1 d .
H20A H 0.7578(2) 0.6980(2) -0.2850(7) 0.143 Uiso 1 calc R
H20B H 0.7302(2) 0.6682(2) -0.3745(7) 0.143 Uiso 1 calc R
H20C H 0.7755(2) 0.6598(2) -0.3622(7) 0.143 Uiso 1 calc R

loop_
_atom_type_symbol
_atom_type_description
_atom_type_scat_dispersion_real
_atom_type_scat_dispersion_imag
_atom_type_scat_source
C C 0.0033 0.0016 'International Tables Vol C Tables 4.2.6.8 and 6.1.1.4'
H H 0.0000 0.0000 'International Tables Vol C Tables 4.2.6.8 and 6.1.1.4'
B B 0.0013 0.0007 'International Tables Vol C Tables 4.2.6.8 and 6.1.1.4'
Ru Ru -1.2594 0.8363 'International Tables Vol C Tables 4.2.6.8 and 6.1.1.4'

loop_
_geom_angle_atom_site_label_1
_geom_angle_atom_site_label_2
_geom_angle_atom_site_label_3
_geom_angle
B2 Ru1 B3 49.7(3)
B2 Ru1 B1 50.5(2)
B3 Ru1 B1 87.4(3)
B2 Ru1 B4 86.9(3)
B3 Ru1 B4 49.7(2)
B1 Ru1 B4 89.3(2)
B2 Ru1 C3 95.8(2)
B3 Ru1 C3 95.4(2)
B1 Ru1 C3 130.4(2)
B4 Ru1 C3 128.9(2)
B2 Ru1 C2 98.0(2)
B3 Ru1 C2 124.9(2)
B1 Ru1 C2 104.3(2)
B4 Ru1 C2 165.5(2)
C3 Ru1 C2 37.3(2)
B2 Ru1 C1 129.9(2)
B3 Ru1 C1 156.3(2)
B1 Ru1 C1 109.5(2)
B4 Ru1 C1 142.8(2)
C3 Ru1 C1 61.1(2)
C2 Ru1 C1 36.2(2)
B2 Ru1 C5 155.8(2)
B3 Ru1 C5 131.1(2)
B1 Ru1 C5 141.2(2)
B4 Ru1 C5 111.1(2)
C3 Ru1 C5 60.5(2)
C2 Ru1 C5 60.7(2)
C1 Ru1 C5 36.61(15)
B2 Ru1 C4 125.9(2)
B3 Ru1 C4 99.5(2)
B1 Ru1 C4 165.3(2)
B4 Ru1 C4 105.1(2)
C3 Ru1 C4 36.4(2)
C2 Ru1 C4 61.1(2)
C1 Ru1 C4 60.43(14)
C5 Ru1 C4 35.5(2)
B2 Ru1 Ru2 89.9(2)
B3 Ru1 Ru2 89.49(14)
B1 Ru1 Ru2 52.96(13)
B4 Ru1 Ru2 52.84(14)
C3 Ru1 Ru2 174.14(12)
C2 Ru1 Ru2 140.2(2)
C1 Ru1 Ru2 113.86(11)
C5 Ru1 Ru2 113.78(10)
C4 Ru1 Ru2 139.37(13)
B2 Ru1 H1 120.1(11)
B3 Ru1 H1 120.2(11)
B1 Ru1 H1 72.7(12)
B4 Ru1 H1 73.6(11)
C3 Ru1 H1 140.2(10)
C2 Ru1 H1 114.6(11)
C1 Ru1 H1 81.6(10)
C5 Ru1 H1 81.6(10)
C4 Ru1 H1 113.9(11)
Ru2 Ru1 H1 34.0(10)
C13 Ru2 C14 38.4(2)
C13 Ru2 C12 38.0(2)
C14 Ru2 C12 63.4(2)
C13 Ru2 C11 63.5(2)
C14 Ru2 C11 63.5(2)
C12 Ru2 C11 37.4(2)
C13 Ru2 C15 63.5(2)
C14 Ru2 C15 37.6(2)
C12 Ru2 C15 63.0(2)
C11 Ru2 C15 38.2(2)
C13 Ru2 B4 129.2(2)
C14 Ru2 B4 106.3(2)
C12 Ru2 B4 167.1(2)
C11 Ru2 B4 147.1(2)
C15 Ru2 B4 114.2(2)
C13 Ru2 B1 132.2(2)
C14 Ru2 B1 170.2(2)
C12 Ru2 B1 107.5(2)
C11 Ru2 B1 111.9(2)
C15 Ru2 B1 143.3(2)
B4 Ru2 B1 82.2(2)
C13 Ru2 Ru1 177.20(11)
C14 Ru2 Ru1 141.44(12)
C12 Ru2 Ru1 144.59(12)
C11 Ru2 Ru1 119.22(11)
C15 Ru2 Ru1 118.06(12)
B4 Ru2 Ru1 48.26(13)
B1 Ru2 Ru1 48.19(13)
C13 Ru2 H1 147.9(10)
C14 Ru2 H1 118.2(11)
C12 Ru2 H1 121.0(11)
C11 Ru2 H1 87.1(10)
C15 Ru2 H1 85.6(11)
B4 Ru2 H1 69.9(11)
B1 Ru2 H1 68.9(12)
Ru1 Ru2 H1 34.3(10)
C13 Ru2 H2 114.9(13)
C14 Ru2 H2 147.4(12)
C12 Ru2 H2 108.2(13)
C11 Ru2 H2 130.2(13)
C15 Ru2 H2 168.4(13)
B4 Ru2 H2 76.1(13)
B1 Ru2 H2 28.8(12)
Ru1 Ru2 H2 64.1(13)
H1 Ru2 H2 93.5(16)
C13 Ru2 H6 102.4(13)
C14 Ru2 H6 93.3(15)
C12 Ru2 H6 138.3(13)
C11 Ru2 H6 156.2(15)
C15 Ru2 H6 119.3(15)
B4 Ru2 H6 30.4(12)
B1 Ru2 H6 91.8(15)
Ru1 Ru2 H6 74.9(13)
H1 Ru2 H6 100.3(17)
H2 Ru2 H6 72.2(19)
B2 B1 Ru1 63.4(3)
B2 B1 Ru2 117.1(4)
Ru1 B1 Ru2 78.8(2)
B2 B1 H2 89.1(18)
Ru1 B1 H2 100.2(21)
Ru2 B1 H2 48.9(15)
B2 B1 H3 49.9(12)
Ru1 B1 H3 113.2(13)
Ru2 B1 H3 126.0(18)
H2 B1 H3 77.2(23)
B2 B1 H7 119.1(27)
Ru1 B1 H7 125.8(27)
Ru2 B1 H7 123.8(27)
H2 B1 H7 132.7(34)
H3 B1 H7 92.5(31)
B3 B2 B1 110.1(4)
B3 B2 Ru1 65.2(3)
B1 B2 Ru1 66.0(2)
B3 B2 H3 130.4(18)
B1 B2 H3 49.8(12)
Ru1 B2 H3 115.7(13)
B3 B2 H4 58.8(19)
B1 B2 H4 79.0(22)
Ru1 B2 H4 94.5(26)
H3 B2 H4 72.1(24)
B3 B2 H8 118.3(27)
B1 B2 H8 130.5(27)
Ru1 B2 H8 126.2(26)
H3 B2 H8 100.6(31)
H4 B2 H8 135.4(38)
B2 B3 B4 110.6(4)
B2 B3 Ru1 65.1(3)
B4 B3 Ru1 66.5(2)
B2 B3 H4 31.9(18)
B4 B3 H4 94.0(17)
Ru1 B3 H4 79.9(17)
B2 B3 H5 128.4(19)
B4 B3 H5 51.3(13)
Ru1 B3 H5 117.4(13)
H4 B3 H5 96.6(26)
B2 B3 H9 120.5(28)
B4 B3 H9 126.9(29)
Ru1 B3 H9 122.9(27)
H4 B3 H9 137.7(33)
H5 B3 H9 101.1(31)
B3 B4 Ru1 63.8(2)
B3 B4 Ru2 117.8(4)
Ru1 B4 Ru2 78.9(2)
B3 B4 H5 48.2(12)
Ru1 B4 H5 111.6(13)
Ru2 B4 H5 124.4(18)
B3 B4 H6 111.3(22)
Ru1 B4 H6 117.3(18)
Ru2 B4 H6 46.6(15)
H5 B4 H6 85.0(23)
B3 B4 H10 116.8(28)
Ru1 B4 H10 126.1(27)
Ru2 B4 H10 125.3(28)
H5 B4 H10 93.2(31)
H6 B4 H10 111.7(34)
C2 C1 C5 108.2(4)
C2 C1 C6 126.0(5)
C5 C1 C6 125.3(5)
C2 C1 Ru1 71.9(2)
C5 C1 Ru1 72.2(2)
C6 C1 Ru1 127.9(3)
C1 C2 C3 107.1(4)
C1 C2 C7 126.7(7)
C3 C2 C7 126.1(7)
C1 C2 Ru1 71.9(2)
C3 C2 Ru1 70.6(2)
C7 C2 Ru1 126.1(3)
C4 C3 C2 107.8(4)
C4 C3 C8 126.2(6)
C2 C3 C8 125.4(6)
C4 C3 Ru1 73.2(2)
C2 C3 Ru1 72.1(2)
C8 C3 Ru1 127.6(3)
C5 C4 C3 108.4(4)
C5 C4 C9 125.4(6)
C3 C4 C9 126.1(5)
C5 C4 Ru1 72.2(2)
C3 C4 Ru1 70.4(2)
C9 C4 Ru1 126.1(3)
C4 C5 C1 108.5(4)
C4 C5 C10 125.5(5)
C1 C5 C10 125.7(5)
C4 C5 Ru1 72.3(2)
C1 C5 Ru1 71.1(2)
C10 C5 Ru1 128.0(3)
C1 C6 H6A 109.5(4)
C1 C6 H6B 109.5(3)
H6A C6 H6B 109.5
C1 C6 H6C 109.5(3)
H6A C6 H6C 109.5
H6B C6 H6C 109.5
C2 C7 H7A 109.5(3)
C2 C7 H7B 109.5(5)
H7A C7 H7B 109.5
C2 C7 H7C 109.5(4)
H7A C7 H7C 109.5
H7B C7 H7C 109.5
C3 C8 H8A 109.5(5)
C3 C8 H8B 109.5(3)
H8A C8 H8B 109.5
C3 C8 H8C 109.5(4)
H8A C8 H8C 109.5
H8B C8 H8C 109.5
C4 C9 H9A 109.5(4)
C4 C9 H9B 109.5(3)
H9A C9 H9B 109.5
C4 C9 H9C 109.5(4)
H9A C9 H9C 109.5
H9B C9 H9C 109.5
C5 C10 H10A 109.5(3)
C5 C10 H10B 109.5(3)
H10A C10 H10B 109.5
C5 C10 H10C 109.5(3)
H10A C10 H10C 109.5
H10B C10 H10C 109.5
C12 C11 C15 107.5(4)
C12 C11 C16 125.5(5)
C15 C11 C16 126.5(5)
C12 C11 Ru2 71.1(2)
C15 C11 Ru2 70.9(2)
C16 C11 Ru2 129.7(3)
C11 C12 C13 109.2(4)
C11 C12 C17 126.2(5)
C13 C12 C17 124.5(5)
C11 C12 Ru2 71.6(2)
C13 C12 Ru2 70.7(2)
C17 C12 Ru2 126.3(3)
C12 C13 C14 107.2(4)
C12 C13 C18 126.8(5)
C14 C13 C18 125.5(5)
C12 C13 Ru2 71.3(2)
C14 C13 Ru2 71.0(2)
C18 C13 Ru2 129.3(3)
C15 C14 C13 108.0(4)
C15 C14 C19 124.8(5)
C13 C14 C19 127.1(5)
C15 C14 Ru2 71.6(2)
C13 C14 Ru2 70.6(2)
C19 C14 Ru2 126.3(3)
C14 C15 C11 108.1(4)
C14 C15 C20 125.8(5)
C11 C15 C20 125.5(5)
C14 C15 Ru2 70.8(2)
C11 C15 Ru2 70.9(2)
C20 C15 Ru2 130.4(3)
C11 C16 H16A 109.5(3)
C11 C16 H16B 109.5(3)
H16A C16 H16B 109.5
C11 C16 H16C 109.5(3)
H16A C16 H16C 109.5
H16B C16 H16C 109.5
C12 C17 H17A 109.5(3)
C12 C17 H17B 109.5(3)
H17A C17 H17B 109.5
C12 C17 H17C 109.5(3)
H17A C17 H17C 109.5
H17B C17 H17C 109.5
C13 C18 H18A 109.5(3)
C13 C18 H18B 109.5(2)
H18A C18 H18B 109.5
C13 C18 H18C 109.5(3)
H18A C18 H18C 109.5
H18B C18 H18C 109.5
C14 C19 H19A 109.5(2)
C14 C19 H19B 109.5(3)
H19A C19 H19B 109.5
C14 C19 H19C 109.5(3)
H19A C19 H19C 109.5
H19B C19 H19C 109.5
C15 C20 H20A 109.5(3)
C15 C20 H20B 109.5(3)
H20A C20 H20B 109.5
C15 C20 H20C 109.5(3)
H20A C20 H20C 109.5
H20B C20 H20C 109.5

loop_
_geom_bond_atom_site_label_1
_geom_bond_atom_site_label_2
_geom_bond_distance
Ru1 B2 2.121(5)
Ru1 B3 2.122(5)
Ru1 B1 2.167(5)
Ru1 B4 2.169(5)
Ru1 C3 2.219(4)
Ru1 C2 2.237(4)
Ru1 C1 2.238(4)
Ru1 C5 2.253(4)
Ru1 C4 2.254(4)
Ru1 Ru2 2.8527(4)
Ru1 H1 1.73(3)
Ru2 C13 2.179(4)
Ru2 C14 2.183(4)
Ru2 C12 2.187(4)
Ru2 C11 2.194(4)
Ru2 C15 2.194(4)
Ru2 B4 2.317(5)
Ru2 B1 2.321(5)
Ru2 H1 1.72(3)
Ru2 H2 1.79(3)
Ru2 H6 1.73(3)
B1 B2 1.831(8)
B1 H2 1.15(4)
B1 H3 1.42(3)
B1 H7 1.09(3)
B2 B3 1.784(11)
B2 H3 1.42(3)
B2 H4 0.94(5)
B2 H8 1.10(4)
B3 B4 1.805(9)
B3 H4 1.53(3)
B3 H5 1.36(3)
B3 H9 1.09(3)
B4 H5 1.43(3)
B4 H6 1.20(4)
B4 H10 1.09(4)
C1 C2 1.391(7)
C1 C5 1.410(6)
C1 C6 1.504(6)
C2 C3 1.425(7)
C2 C7 1.499(7)
C3 C4 1.399(7)
C3 C8 1.511(7)
C4 C5 1.376(6)
C4 C9 1.510(7)
C5 C10 1.509(6)
C6 H6A 0.96
C6 H6B 0.96
C6 H6C 0.96
C7 H7A 0.96
C7 H7B 0.96
C7 H7C 0.96
C8 H8A 0.96
C8 H8B 0.96
C8 H8C 0.96
C9 H9A 0.96
C9 H9B 0.96
C9 H9C 0.96
C10 H10A 0.96
C10 H10B 0.96
C10 H10C 0.96
C11 C12 1.403(6)
C11 C15 1.435(6)
C11 C16 1.516(6)
C12 C13 1.420(6)
C12 C17 1.509(6)
C13 C14 1.433(6)
C13 C18 1.501(6)
C14 C15 1.412(6)
C14 C19 1.499(6)
C15 C20 1.504(6)
C16 H16A 0.96
C16 H16B 0.96
C16 H16C 0.96
C17 H17A 0.96
C17 H17B 0.96
C17 H17C 0.96
C18 H18A 0.96
C18 H18B 0.96
C18 H18C 0.96
C19 H19A 0.96
C19 H19B 0.96
C19 H19C 0.96
C20 H20A 0.96
C20 H20B 0.96
C20 H20C 0.96
